data_7115294
loop_
_publ_author_name
'Xusheng Zhang'
'Min Wang'
'Pinhua Li'
'Lei Wang'

_publ_section_title
;
 n-Bu4NI/TBHP-catalyzed direct amination of allylic and benzylic C(sp3)-H
 with anilines under metal-free conditions
;
_journal_name_full Chem.Commun.
_journal_page_first 8006
_journal_paper_doi 10.1039/C4CC01189A
_journal_volume 50
_journal_year 2014
_chemical_absolute_configuration unk
_chemical_formula_moiety 'C15 H19 N O'
_chemical_formula_sum 'C15 H19 N O'
_chemical_formula_weight 229.31
_chemical_name_systematic
; 
 ? 
;
_space_group_IT_number 19
_symmetry_cell_setting orthorhombic
_symmetry_space_group_name_Hall 'P 2ac 2ab'
_symmetry_space_group_name_H-M 'P 21 21 21'
_atom_sites_solution_hydrogens geom
_atom_sites_solution_primary direct
_atom_sites_solution_secondary difmap
_audit_creation_method SHELXL-97
_cell_angle_alpha 90.00
_cell_angle_beta 90.00
_cell_angle_gamma 90.00
_cell_formula_units_Z 4
_cell_length_a 7.9717(7)
_cell_length_b 11.1704(9)
_cell_length_c 14.2796(10)
_cell_measurement_temperature 293(2)
_cell_volume 1271.56(18)
_computing_cell_refinement 'Bruker SMART'
_computing_data_collection 'Bruker SMART APEX II'
_computing_data_reduction 'Bruker SAINT'
_computing_molecular_graphics 'Bruker SHELXTL'
_computing_publication_material 'Bruker SHELXTL'
_computing_structure_refinement 'SHELXL-97 (Sheldrick, 2008)'
_computing_structure_solution 'SHELXS-97 (Sheldrick, 2008)'
_diffrn_ambient_temperature 293(2)
_diffrn_measured_fraction_theta_full 0.998
_diffrn_measured_fraction_theta_max 0.998
_diffrn_measurement_device_type 'Bruker APEX II area detector'
_diffrn_measurement_method '\w scans'
_diffrn_radiation_monochromator graphite
_diffrn_radiation_source 'fine-focus sealed tube'
_diffrn_radiation_type MoK\a
_diffrn_radiation_wavelength 0.71073
_diffrn_reflns_av_R_equivalents 0.0323
_diffrn_reflns_av_sigmaI/netI 0.0496
_diffrn_reflns_limit_h_max 9
_diffrn_reflns_limit_h_min -9
_diffrn_reflns_limit_k_max 10
_diffrn_reflns_limit_k_min -13
_diffrn_reflns_limit_l_max 12
_diffrn_reflns_limit_l_min -16
_diffrn_reflns_number 3827
_diffrn_reflns_theta_full 25.00
_diffrn_reflns_theta_max 25.00
_diffrn_reflns_theta_min 2.93
_exptl_absorpt_coefficient_mu 0.074
_exptl_absorpt_correction_T_max 0.9926
_exptl_absorpt_correction_T_min 0.9889
_exptl_absorpt_correction_type multi-scan
_exptl_absorpt_process_details SADABS
_exptl_crystal_colour colorless
_exptl_crystal_density_diffrn 1.198
_exptl_crystal_density_method 'not measured'
_exptl_crystal_description block
_exptl_crystal_F_000 496
_exptl_crystal_size_max 0.15
_exptl_crystal_size_mid 0.10
_exptl_crystal_size_min 0.10
_refine_diff_density_max 0.294
_refine_diff_density_min -0.214
_refine_diff_density_rms 0.045
_refine_ls_abs_structure_details 'Flack H D (1983), Acta Cryst. A39, 876-881'
_refine_ls_abs_structure_Flack 0(4)
_refine_ls_extinction_method none
_refine_ls_goodness_of_fit_ref 1.156
_refine_ls_hydrogen_treatment constr
_refine_ls_matrix_type full
_refine_ls_number_parameters 156
_refine_ls_number_reflns 2171
_refine_ls_number_restraints 0
_refine_ls_restrained_S_all 1.156
_refine_ls_R_factor_all 0.0784
_refine_ls_R_factor_gt 0.0609
_refine_ls_shift/su_max 0.000
_refine_ls_shift/su_mean 0.000
_refine_ls_structure_factor_coef Fsqd
_refine_ls_weighting_details 'calc w=1/[\s^2^(Fo^2^)+(0.0385P)^2^+1.0340P] where P=(Fo^2^+2Fc^2^)/3'
_refine_ls_weighting_scheme calc
_refine_ls_wR_factor_gt 0.1420
_refine_ls_wR_factor_ref 0.1525
_reflns_number_gt 1728
_reflns_number_total 2171
_reflns_threshold_expression >2sigma(I)
_cod_data_source_file c4cc01189a2.cif
_cod_data_source_block 1
_cod_original_cell_volume 1271.55(17)
_cod_original_sg_symbol_Hall 'P 2ac 2ab '
_cod_original_sg_symbol_H-M P212121
_cod_database_code 7115294

loop_
_symmetry_equiv_pos_as_xyz
'x, y, z'
'-x+1/2, -y, z+1/2'
'x+1/2, -y+1/2, -z'
'-x, y+1/2, -z+1/2'

loop_
_atom_site_label
_atom_site_type_symbol
_atom_site_fract_x
_atom_site_fract_y
_atom_site_fract_z
_atom_site_U_iso_or_equiv
_atom_site_adp_type
_atom_site_occupancy
_atom_site_symmetry_multiplicity
_atom_site_calc_flag
_atom_site_refinement_flags
O1 O 0.2772(4) 0.9846(2) 0.59356(18) 0.0482(8) Uani 1 1 d .
N1 N 0.3504(5) 0.7796(3) 0.1817(2) 0.0420(9) Uani 1 1 d .
H1 H 0.3045 0.8313 0.1452 0.050 Uiso 1 1 calc R
C7 C 0.3558(5) 0.8975(3) 0.5671(2) 0.0345(9) Uani 1 1 d .
C4 C 0.3639(4) 0.8653(3) 0.4671(2) 0.0276(8) Uani 1 1 d .
C5 C 0.4481(5) 0.7653(3) 0.4339(2) 0.0321(9) Uani 1 1 d .
H5 H 0.5063 0.7171 0.4759 0.039 Uiso 1 1 calc R
C1 C 0.3597(5) 0.8064(3) 0.2749(2) 0.0316(8) Uani 1 1 d .
C2 C 0.2777(5) 0.9097(3) 0.3091(2) 0.0334(9) Uani 1 1 d .
H2 H 0.2214 0.9596 0.2676 0.040 Uiso 1 1 calc R
C3 C 0.2802(5) 0.9371(3) 0.4021(2) 0.0325(8) Uani 1 1 d .
H3 H 0.2247 1.0054 0.4228 0.039 Uiso 1 1 calc R
C6 C 0.4478(5) 0.7357(3) 0.3399(2) 0.0340(9) Uani 1 1 d .
H6 H 0.5062 0.6685 0.3195 0.041 Uiso 1 1 calc R
C9 C 0.4126(5) 0.6697(3) 0.1402(3) 0.0393(10) Uani 1 1 d .
H9 H 0.5285 0.6579 0.1612 0.047 Uiso 1 1 calc R
C11 C 0.3182(5) 0.6237(3) -0.0248(3) 0.0425(10) Uani 1 1 d .
C8 C 0.4445(6) 0.8196(4) 0.6380(3) 0.0527(12) Uani 1 1 d .
H8A H 0.4444 0.8588 0.6978 0.079 Uiso 1 1 calc R
H8B H 0.5580 0.8062 0.6182 0.079 Uiso 1 1 calc R
H8C H 0.3873 0.7442 0.6430 0.079 Uiso 1 1 calc R
C12 C 0.1940(6) 0.5334(4) 0.0083(3) 0.0526(12) Uani 1 1 d .
H12A H 0.2378 0.4537 -0.0027 0.063 Uiso 1 1 calc R
H12B H 0.0910 0.5418 -0.0272 0.063 Uiso 1 1 calc R
C14 C 0.3102(6) 0.5599(4) 0.1690(3) 0.0463(11) Uani 1 1 d .
H14A H 0.3782 0.4885 0.1614 0.056 Uiso 1 1 calc R
H14B H 0.2801 0.5664 0.2346 0.056 Uiso 1 1 calc R
C15 C 0.3329(7) 0.6404(4) -0.1287(3) 0.0618(14) Uani 1 1 d .
H15A H 0.4092 0.7049 -0.1417 0.093 Uiso 1 1 calc R
H15B H 0.2247 0.6591 -0.1543 0.093 Uiso 1 1 calc R
H15C H 0.3743 0.5681 -0.1567 0.093 Uiso 1 1 calc R
C13 C 0.1561(6) 0.5484(4) 0.1123(3) 0.0567(12) Uani 1 1 d .
H13A H 0.0873 0.6191 0.1211 0.068 Uiso 1 1 calc R
H13B H 0.0925 0.4797 0.1340 0.068 Uiso 1 1 calc R
C10 C 0.4140(6) 0.6856(4) 0.0346(3) 0.0476(11) Uani 1 1 d .
H10 H 0.4866 0.7424 0.0096 0.057 Uiso 1 1 calc R

loop_
_atom_site_aniso_label
_atom_site_aniso_U_11
_atom_site_aniso_U_22
_atom_site_aniso_U_33
_atom_site_aniso_U_23
_atom_site_aniso_U_13
_atom_site_aniso_U_12
O1 0.0635(19) 0.0460(17) 0.0351(14) -0.0076(13) 0.0044(14) 0.0117(15)
N1 0.063(2) 0.0372(18) 0.0259(15) -0.0031(14) -0.0031(15) 0.0026(17)
C7 0.037(2) 0.035(2) 0.0319(19) -0.0004(17) 0.0005(18) -0.0034(19)
C4 0.0295(19) 0.0281(18) 0.0252(16) 0.0006(15) -0.0025(16) -0.0012(16)
C5 0.036(2) 0.0276(19) 0.0330(19) 0.0047(16) -0.0023(17) -0.0009(17)
C1 0.040(2) 0.031(2) 0.0243(17) 0.0006(15) 0.0015(17) -0.0052(18)
C2 0.036(2) 0.035(2) 0.0296(18) 0.0071(16) -0.0036(17) 0.0029(18)
C3 0.0341(19) 0.034(2) 0.0291(18) 0.0007(16) 0.0016(17) 0.0010(17)
C6 0.045(2) 0.0265(19) 0.0308(19) -0.0050(16) 0.0032(18) 0.0004(18)
C9 0.048(2) 0.034(2) 0.036(2) -0.0034(18) 0.0068(19) -0.006(2)
C11 0.046(3) 0.043(2) 0.039(2) -0.0103(19) 0.001(2) 0.004(2)
C8 0.072(3) 0.056(3) 0.030(2) 0.000(2) -0.007(2) 0.012(3)
C12 0.047(2) 0.042(2) 0.069(3) -0.009(2) -0.015(2) -0.007(2)
C14 0.050(3) 0.042(2) 0.047(2) -0.0001(19) 0.007(2) -0.001(2)
C15 0.077(4) 0.064(3) 0.044(2) -0.014(2) -0.009(2) 0.004(3)
C13 0.047(3) 0.058(3) 0.065(3) 0.011(2) -0.002(2) -0.011(2)
C10 0.066(3) 0.040(2) 0.036(2) -0.0058(19) 0.008(2) -0.014(2)

loop_
_atom_type_symbol
_atom_type_description
_atom_type_scat_dispersion_real
_atom_type_scat_dispersion_imag
_atom_type_scat_source
C C 0.0033 0.0016 'International Tables Vol C Tables 4.2.6.8 and 6.1.1.4'
H H 0.0000 0.0000 'International Tables Vol C Tables 4.2.6.8 and 6.1.1.4'
N N 0.0061 0.0033 'International Tables Vol C Tables 4.2.6.8 and 6.1.1.4'
O O 0.0106 0.0060 'International Tables Vol C Tables 4.2.6.8 and 6.1.1.4'

loop_
_geom_angle_atom_site_label_1
_geom_angle_atom_site_label_2
_geom_angle_atom_site_label_3
_geom_angle
C1 N1 C9 124.4(3)
O1 C7 C4 121.2(3)
O1 C7 C8 119.5(3)
C4 C7 C8 119.2(3)
C5 C4 C3 117.8(3)
C5 C4 C7 123.3(3)
C3 C4 C7 118.9(3)
C6 C5 C4 121.6(3)
N1 C1 C6 123.2(3)
N1 C1 C2 119.3(3)
C6 C1 C2 117.5(3)
C3 C2 C1 120.9(3)
C2 C3 C4 121.7(3)
C5 C6 C1 120.5(3)
N1 C9 C10 108.0(3)
N1 C9 C14 112.7(3)
C10 C9 C14 111.4(3)
C10 C11 C12 121.9(4)
C10 C11 C15 121.3(4)
C12 C11 C15 116.8(4)
C11 C12 C13 111.5(4)
C13 C14 C9 111.5(4)
C14 C13 C12 112.3(4)
C11 C10 C9 124.5(4)

loop_
_geom_bond_atom_site_label_1
_geom_bond_atom_site_label_2
_geom_bond_distance
O1 C7 1.217(4)
N1 C1 1.366(4)
N1 C9 1.450(5)
C7 C4 1.473(5)
C7 C8 1.511(5)
C4 C5 1.387(5)
C4 C3 1.397(5)
C5 C6 1.383(5)
C1 C6 1.406(5)
C1 C2 1.413(5)
C2 C3 1.363(5)
C9 C10 1.519(5)
C9 C14 1.530(5)
C11 C10 1.335(5)
C11 C12 1.491(6)
C11 C15 1.500(6)
C12 C13 1.524(6)
C14 C13 1.477(6)
